data_7241784
loop_
_publ_author_name
'Wang, Jiao-Min'
'Zhang, Peng-Feng'
'Cheng, Jian-Guo'
'Wang, Yao'
'Ma, Lu-Lu'
'Yang, Guo-Ping'
'Wang, Yao-Yu'

_publ_section_title
;
 Luminescence tuning and sensing properties of stable 2D lanthanide
 metal--organic frameworks built with symmetrical flexible tricarboxylic
 acid ligands containing ether oxygen bonds
;
_journal_issue 2
_journal_name_full CrystEngComm
_journal_page_first 411
_journal_page_last 418
_journal_paper_doi 10.1039/D0CE01528H
_journal_volume 23
_journal_year 2021
_chemical_formula_moiety 'C23 H19 Eu O10, H O'
_chemical_formula_sum 'C23 H20 Eu O11'
_chemical_formula_weight 624.35
_space_group_crystal_system monoclinic
_space_group_IT_number 14
_space_group_name_Hall '-P 2ybc'
_space_group_name_H-M_alt 'P 1 21/c 1'
_atom_sites_solution_hydrogens mixed
_audit_creation_date 2020-01-10
_audit_creation_method
;
Olex2 1.2-beta
(compiled 2018.05.29 svn.r3508 for OlexSys, GUI svn.r5506)
;
_audit_update_record
;
2020-11-02 deposited with the CCDC.	2020-11-13 downloaded from the CCDC.
;
_cell_angle_alpha 90
_cell_angle_beta 105.159(2)
_cell_angle_gamma 90
_cell_formula_units_Z 4
_cell_length_a 16.1282(12)
_cell_length_b 8.4944(6)
_cell_length_c 16.6337(12)
_cell_measurement_reflns_used 9955
_cell_measurement_temperature 293
_cell_measurement_theta_max 25.3
_cell_measurement_theta_min 2.5
_cell_volume 2199.5(3)
_computing_molecular_graphics 'Olex2 (Dolomanov et al., 2009)'
_computing_publication_material 'Olex2 (Dolomanov et al., 2009)'
_computing_structure_refinement 'ShelXL (Sheldrick, 2015)'
_diffrn_ambient_temperature 293
_diffrn_measured_fraction_theta_full 1.000
_diffrn_measured_fraction_theta_max 0.998
_diffrn_measurement_device_type 'Bruker APEX-II CCD'
_diffrn_radiation_type MoK\a
_diffrn_radiation_wavelength 0.71073
_diffrn_reflns_av_R_equivalents 0.0934
_diffrn_reflns_av_unetI/netI 0.0334
_diffrn_reflns_Laue_measured_fraction_full 1.000
_diffrn_reflns_Laue_measured_fraction_max 0.998
_diffrn_reflns_limit_h_max 19
_diffrn_reflns_limit_h_min -19
_diffrn_reflns_limit_k_max 10
_diffrn_reflns_limit_k_min -10
_diffrn_reflns_limit_l_max 20
_diffrn_reflns_limit_l_min -20
_diffrn_reflns_number 61169
_diffrn_reflns_point_group_measured_fraction_full 1.000
_diffrn_reflns_point_group_measured_fraction_max 0.998
_diffrn_reflns_theta_full 25.242
_diffrn_reflns_theta_max 25.498
_diffrn_reflns_theta_min 2.532
_exptl_absorpt_coefficient_mu 2.916
_exptl_absorpt_correction_T_max 0.74
_exptl_absorpt_correction_T_min 0.64
_exptl_absorpt_correction_type multi-scan
_exptl_crystal_colour 'whiteish colourless'
_exptl_crystal_colour_modifier whiteish
_exptl_crystal_colour_primary colourless
_exptl_crystal_density_diffrn 1.885
_exptl_crystal_description block
_exptl_crystal_F_000 1236
_refine_diff_density_max 3.812
_refine_diff_density_min -0.659
_refine_diff_density_rms 0.167
_refine_ls_extinction_method none
_refine_ls_goodness_of_fit_ref 1.013
_refine_ls_hydrogen_treatment constr
_refine_ls_matrix_type full
_refine_ls_number_parameters 318
_refine_ls_number_reflns 4094
_refine_ls_number_restraints 0
_refine_ls_restrained_S_all 1.013
_refine_ls_R_factor_all 0.0379
_refine_ls_R_factor_gt 0.0295
_refine_ls_shift/su_max 0.001
_refine_ls_shift/su_mean 0.000
_refine_ls_structure_factor_coef Fsqd
_refine_ls_weighting_details 'w=1/[\s^2^(Fo^2^)+(0.0525P)^2^] where P=(Fo^2^+2Fc^2^)/3'
_refine_ls_weighting_scheme calc
_refine_ls_wR_factor_gt 0.0741
_refine_ls_wR_factor_ref 0.0759
_reflns_Friedel_coverage 0.000
_reflns_number_gt 3483
_reflns_number_total 4094
_reflns_threshold_expression 'I > 2\s(I)'
_cod_data_source_file d0ce01528h2.cif
_cod_data_source_block a_d
_cod_depositor_comments 'Adding full bibliography for 7241784--7241786.cif.'
_cod_database_code 7241784
_shelx_shelxl_version_number 2014/7
_shelx_space_group_comment
;
The symmetry employed for this shelxl refinement is uniquely defined
by the following loop, which should always be used as a source of
symmetry information in preference to the above space-group names.
They are only intended as comments.
;
_olex2_refinement_description
;
1. Fixed Uiso
 At 1.2 times of:
  All C(H) groups, All C(H,H) groups
 At 1.5 times of:
  All O(H) groups, All O(H,H) groups
2.a Riding coordinates:
 O11(H11)
2.b Rotating group:
 O9(H9A,H9B), O10(H10A,H10B)
2.c Secondary CH2 refined with riding coordinates:
 C8(H8A,H8B), C15(H15A,H15B)
2.d Aromatic/amide H refined with riding coordinates:
 C3(H3), C4(H4), C5(H5), C7(H7), C10(H10), C12(H12), C14(H14), C17(H17),
 C18(H18), C19(H19), C21(H21)
;
_olex2_submission_special_instructions 'No special instructions were received'

loop_
_space_group_symop_operation_xyz
'x, y, z'
'-x, y+1/2, -z+1/2'
'-x, -y, -z'
'x, -y-1/2, z-1/2'

loop_
_atom_site_label
_atom_site_type_symbol
_atom_site_fract_x
_atom_site_fract_y
_atom_site_fract_z
_atom_site_U_iso_or_equiv
_atom_site_adp_type
_atom_site_occupancy
_atom_site_site_symmetry_order
_atom_site_calc_flag
_atom_site_refinement_flags_posn
_atom_site_refinement_flags_adp
_atom_site_refinement_flags_occupancy
_atom_site_disorder_assembly
_atom_site_disorder_group
Eu01 Eu 0.49992(2) -0.41365(2) 0.65142(2) 0.02077(8) Uani 1 1 d . . . . .
O1 O 0.59622(18) 0.7025(3) 1.19568(19) 0.0476(7) Uani 1 1 d . . . . .
C1 C 0.6286(3) 0.5783(4) 1.2292(2) 0.0286(8) Uani 1 1 d . . . . .
O2 O 0.59288(18) 0.4832(4) 1.26649(18) 0.0493(8) Uani 1 1 d . . . . .
C2 C 0.7188(2) 0.5391(4) 1.2250(2) 0.0251(8) Uani 1 1 d . . . . .
O3 O 0.92412(15) 0.1303(3) 1.23180(14) 0.0301(6) Uani 1 1 d . . . . .
C3 C 0.7647(2) 0.6472(5) 1.1898(2) 0.0327(8) Uani 1 1 d . . . . .
H3 H 0.7400 0.7425 1.1688 0.039 Uiso 1 1 calc R . . . .
O4 O 0.92627(15) -0.1389(3) 0.98880(15) 0.0326(6) Uani 1 1 d . . . . .
C4 C 0.8469(3) 0.6106(5) 1.1866(2) 0.0383(10) Uani 1 1 d . . . . .
H4 H 0.8777 0.6827 1.1638 0.046 Uiso 1 1 calc R . . . .
O5 O 0.60660(15) 0.0128(3) 1.09204(14) 0.0323(6) Uani 1 1 d . . . . .
C5 C 0.8845(2) 0.4689(5) 1.2166(2) 0.0307(8) Uani 1 1 d . . . . .
H5 H 0.9398 0.4458 1.2131 0.037 Uiso 1 1 calc R . . . .
O6 O 0.60827(15) -0.0153(3) 0.96029(13) 0.0323(6) Uani 1 1 d . . . . .
C6 C 0.8398(2) 0.3603(4) 1.25228(19) 0.0236(7) Uani 1 1 d . . . . .
O7 O 0.59499(18) -0.4812(4) 0.77933(16) 0.0494(8) Uani 1 1 d . . . . .
C7 C 0.7569(2) 0.3978(4) 1.2566(2) 0.0242(8) Uani 1 1 d . . . . .
H7 H 0.7268 0.3272 1.2811 0.029 Uiso 1 1 calc R . . . .
O8 O 0.59443(17) -0.7033(3) 0.84853(18) 0.0464(7) Uani 1 1 d . . . . .
C8 C 0.8816(2) 0.2083(4) 1.28651(19) 0.0271(8) Uani 1 1 d . . . . .
H8A H 0.9232 0.2291 1.3392 0.033 Uiso 1 1 calc R . . . .
H8B H 0.8382 0.1385 1.2974 0.033 Uiso 1 1 calc R . . . .
O9 O 0.4958(2) -0.2398(3) 0.52844(15) 0.0579(9) Uani 1 1 d . . . . .
H9A H 0.4893 -0.2956 0.4835 0.087 Uiso 1 1 d GR . . . .
H9B H 0.5454 -0.1954 0.5343 0.087 Uiso 1 1 d GR . . . .
C9 C 0.8741(2) 0.0643(4) 1.1603(2) 0.0236(8) Uani 1 1 d . . . . .
O10 O 0.50044(16) -0.7191(3) 0.64886(13) 0.0346(7) Uani 1 1 d . . . . .
H10A H 0.4549 -0.7557 0.6621 0.052 Uiso 1 1 d GR . . . .
H10B H 0.5432 -0.7566 0.6882 0.052 Uiso 1 1 d GR . . . .
C10 C 0.7848(2) 0.0623(4) 1.1379(2) 0.0220(7) Uani 1 1 d . . . . .
H10 H 0.7543 0.1036 1.1734 0.026 Uiso 1 1 calc R . . . .
C11 C 0.7417(2) -0.0026(4) 1.06144(19) 0.0216(7) Uani 1 1 d . . . . .
C12 C 0.7860(2) -0.0680(4) 1.0085(2) 0.0233(8) Uani 1 1 d . . . . .
H12 H 0.7565 -0.1089 0.9571 0.028 Uiso 1 1 calc R . . . .
C13 C 0.8750(2) -0.0714(4) 1.0336(2) 0.0247(8) Uani 1 1 d . . . . .
C14 C 0.9193(2) -0.0034(4) 1.10864(19) 0.0245(7) Uani 1 1 d . . . . .
H14 H 0.9791 -0.0033 1.1242 0.029 Uiso 1 1 calc R . . . .
C15 C 0.8839(2) -0.2166(4) 0.9117(2) 0.0306(8) Uani 1 1 d . . . . .
H15A H 0.9260 -0.2398 0.8811 0.037 Uiso 1 1 calc R . . . .
H15B H 0.8418 -0.1453 0.8780 0.037 Uiso 1 1 calc R . . . .
C16 C 0.8397(2) -0.3665(4) 0.9243(2) 0.0257(8) Uani 1 1 d . . . . .
C17 C 0.8815(2) -0.4750(5) 0.9851(2) 0.0347(9) Uani 1 1 d . . . . .
H17 H 0.9360 -0.4523 1.0186 0.042 Uiso 1 1 calc R . . . .
C18 C 0.8424(3) -0.6147(5) 0.9955(2) 0.0417(11) Uani 1 1 d . . . . .
H18 H 0.8707 -0.6858 1.0359 0.050 Uiso 1 1 calc R . . . .
C19 C 0.7609(2) -0.6506(5) 0.9462(2) 0.0340(9) Uani 1 1 d . . . . .
H19 H 0.7354 -0.7462 0.9527 0.041 Uiso 1 1 calc R . . . .
C20 C 0.7178(2) -0.5430(4) 0.8871(2) 0.0251(8) Uani 1 1 d . . . . .
C21 C 0.7582(2) -0.4027(4) 0.8758(2) 0.0240(8) Uani 1 1 d . . . . .
H21 H 0.7299 -0.3322 0.8349 0.029 Uiso 1 1 calc R . . . .
C22 C 0.6291(3) -0.5797(4) 0.8344(2) 0.0287(9) Uani 1 1 d . . . . .
C23 C 0.6455(2) -0.0012(4) 1.03629(19) 0.0237(7) Uani 1 1 d . . . . .
O11 O 0.6145(3) -0.0105(8) 0.5243(4) 0.157(3) Uani 1 1 d . . . . .
H11 H 0.5983 0.0419 0.5610 0.235 Uiso 1 1 d R . . . .

loop_
_atom_site_aniso_label
_atom_site_aniso_U_11
_atom_site_aniso_U_22
_atom_site_aniso_U_33
_atom_site_aniso_U_23
_atom_site_aniso_U_13
_atom_site_aniso_U_12
Eu01 0.01989(12) 0.01920(12) 0.02283(11) -0.00072(6) 0.00488(8) 0.00002(7)
O1 0.0353(16) 0.0280(16) 0.078(2) 0.0118(14) 0.0126(14) 0.0120(13)
C1 0.026(2) 0.025(2) 0.0337(18) 0.0021(15) 0.0071(15) 0.0068(16)
O2 0.0384(17) 0.057(2) 0.0627(19) 0.0280(17) 0.0310(15) 0.0193(16)
C2 0.027(2) 0.0228(19) 0.0262(16) -0.0005(14) 0.0079(14) 0.0019(15)
O3 0.0161(13) 0.0346(15) 0.0352(13) -0.0122(11) -0.0011(10) 0.0039(11)
C3 0.038(2) 0.023(2) 0.0386(19) 0.0060(16) 0.0128(16) 0.0011(18)
O4 0.0192(13) 0.0373(15) 0.0438(14) -0.0160(12) 0.0128(11) -0.0078(12)
C4 0.039(3) 0.034(2) 0.045(2) 0.0063(17) 0.0169(19) -0.0116(18)
O5 0.0177(13) 0.0443(17) 0.0358(13) -0.0015(12) 0.0089(10) -0.0035(12)
C5 0.0182(19) 0.039(2) 0.0359(19) -0.0036(17) 0.0086(14) -0.0029(17)
O6 0.0215(14) 0.0425(16) 0.0291(12) 0.0009(11) 0.0000(10) 0.0030(12)
C6 0.0226(19) 0.0214(18) 0.0269(16) -0.0041(14) 0.0067(13) -0.0007(15)
O7 0.0388(17) 0.057(2) 0.0400(15) 0.0204(15) -0.0119(12) -0.0191(16)
C7 0.0232(19) 0.0221(19) 0.0285(17) 0.0011(13) 0.0091(14) -0.0020(14)
O8 0.0348(16) 0.0258(16) 0.0736(19) 0.0055(14) 0.0052(14) -0.0115(13)
C8 0.0213(18) 0.032(2) 0.0259(15) -0.0051(14) 0.0024(13) 0.0038(16)
O9 0.116(3) 0.0286(16) 0.0339(14) -0.0019(12) 0.0280(16) -0.0074(18)
C9 0.0204(19) 0.0176(19) 0.0310(18) 0.0006(13) 0.0034(14) -0.0017(14)
O10 0.0389(17) 0.0322(17) 0.0329(13) 0.0043(10) 0.0098(12) -0.0021(12)
C10 0.0154(18) 0.0233(19) 0.0270(16) 0.0009(13) 0.0048(13) 0.0007(14)
C11 0.0189(17) 0.0176(18) 0.0283(16) 0.0052(14) 0.0063(13) -0.0017(15)
C12 0.0191(19) 0.0234(19) 0.0274(17) 0.0002(13) 0.0059(14) -0.0037(14)
C13 0.0209(19) 0.0209(19) 0.0330(18) 0.0004(13) 0.0083(14) -0.0017(14)
C14 0.0137(17) 0.0202(18) 0.0386(18) -0.0016(15) 0.0050(13) -0.0022(15)
C15 0.0254(19) 0.036(2) 0.0331(17) -0.0097(16) 0.0123(14) -0.0081(17)
C16 0.026(2) 0.0241(19) 0.0281(17) -0.0049(14) 0.0091(14) 0.0011(16)
C17 0.022(2) 0.041(2) 0.0352(19) -0.0015(17) -0.0028(15) 0.0023(18)
C18 0.039(3) 0.038(3) 0.042(2) 0.0117(17) 0.0008(18) 0.0074(19)
C19 0.041(2) 0.023(2) 0.0358(19) 0.0073(16) 0.0071(16) -0.0024(18)
C20 0.025(2) 0.0229(19) 0.0264(17) -0.0008(14) 0.0052(14) -0.0021(15)
C21 0.024(2) 0.022(2) 0.0247(16) -0.0014(13) 0.0040(14) -0.0013(14)
C22 0.028(2) 0.027(2) 0.0301(18) -0.0039(14) 0.0056(15) -0.0043(16)
C23 0.0200(18) 0.0214(19) 0.0295(17) 0.0017(14) 0.0064(13) -0.0012(15)
O11 0.064(3) 0.187(5) 0.211(6) 0.153(5) 0.022(4) 0.003(4)

loop_
_atom_type_symbol
_atom_type_description
_atom_type_scat_dispersion_real
_atom_type_scat_dispersion_imag
_atom_type_scat_source
C C 0.0033 0.0016 'International Tables Vol C Tables 4.2.6.8 and 6.1.1.4'
H H 0.0000 0.0000 'International Tables Vol C Tables 4.2.6.8 and 6.1.1.4'
Eu Eu -0.1578 3.6682 'International Tables Vol C Tables 4.2.6.8 and 6.1.1.4'
O O 0.0106 0.0060 'International Tables Vol C Tables 4.2.6.8 and 6.1.1.4'

loop_
_geom_angle_atom_site_label_1
_geom_angle_atom_site_label_2
_geom_angle_atom_site_label_3
_geom_angle
_geom_angle_site_symmetry_1
_geom_angle_site_symmetry_3
_geom_angle_publ_flag
O1 Eu01 O9 71.47(10) 4_565 . ?
O1 Eu01 O10 139.47(9) 4_565 . ?
O2 Eu01 O1 118.47(12) 3_657 4_565 ?
O2 Eu01 O5 143.20(11) 3_657 4 ?
O2 Eu01 O6 85.02(10) 3_657 2_646 ?
O2 Eu01 O9 137.42(11) 3_657 . ?
O2 Eu01 O10 76.32(10) 3_657 . ?
O5 Eu01 O1 84.79(10) 4 4_565 ?
O5 Eu01 O6 90.56(8) 4 2_646 ?
O5 Eu01 O9 74.64(10) 4 . ?
O5 Eu01 O10 68.24(9) 4 . ?
O6 Eu01 O1 144.68(10) 2_646 4_565 ?
O6 Eu01 O9 73.53(10) 2_646 . ?
O6 Eu01 O10 67.99(9) 2_646 . ?
O7 Eu01 O1 71.48(10) . 4_565 ?
O7 Eu01 O2 77.05(10) . 3_657 ?
O7 Eu01 O5 85.22(10) . 4 ?
O7 Eu01 O6 143.08(11) . 2_646 ?
O7 Eu01 O8 117.14(12) . 2_656 ?
O7 Eu01 O9 139.04(11) . . ?
O7 Eu01 O10 76.46(9) . . ?
O8 Eu01 O1 78.19(10) 2_656 4_565 ?
O8 Eu01 O2 71.31(11) 2_656 3_657 ?
O8 Eu01 O5 144.91(10) 2_656 4 ?
O8 Eu01 O6 86.15(9) 2_656 2_646 ?
O8 Eu01 O9 70.93(10) 2_656 . ?
O8 Eu01 O10 139.99(9) 2_656 . ?
O9 Eu01 O10 125.07(7) . . ?
C1 O1 Eu01 161.8(3) . 4_566 ?
O1 C1 O2 125.4(4) . . ?
O1 C1 C2 117.6(3) . . ?
O2 C1 C2 117.1(3) . . ?
C1 O2 Eu01 154.0(3) . 3_657 ?
C3 C2 C1 119.7(3) . . ?
C7 C2 C1 120.6(3) . . ?
C7 C2 C3 119.6(3) . . ?
C9 O3 C8 117.9(3) . . ?
C4 C3 C2 119.2(4) . . ?
C13 O4 C15 117.3(3) . . ?
C3 C4 C5 121.3(4) . . ?
C23 O5 Eu01 147.0(2) . 4_556 ?
C4 C5 C6 120.2(4) . . ?
C23 O6 Eu01 145.1(2) . 2_656 ?
C5 C6 C8 120.0(3) . . ?
C7 C6 C5 118.7(3) . . ?
C7 C6 C8 121.3(3) . . ?
C22 O7 Eu01 151.9(3) . . ?
C2 C7 C6 121.0(3) . . ?
C22 O8 Eu01 165.6(3) . 2_646 ?
O3 C8 C6 113.5(3) . . ?
O3 C9 C10 124.8(3) . . ?
O3 C9 C14 114.9(3) . . ?
C14 C9 C10 120.3(3) . . ?
C9 C10 C11 118.9(3) . . ?
C10 C11 C23 119.0(3) . . ?
C12 C11 C10 121.5(3) . . ?
C12 C11 C23 119.6(3) . . ?
C13 C12 C11 118.8(3) . . ?
O4 C13 C12 124.6(3) . . ?
O4 C13 C14 114.7(3) . . ?
C12 C13 C14 120.7(3) . . ?
C9 C14 C13 119.8(3) . . ?
O4 C15 C16 113.3(3) . . ?
C17 C16 C15 120.1(3) . . ?
C21 C16 C15 121.3(3) . . ?
C21 C16 C17 118.6(3) . . ?
C18 C17 C16 120.5(3) . . ?
C17 C18 C19 120.6(3) . . ?
C18 C19 C20 119.7(4) . . ?
C19 C20 C21 119.6(3) . . ?
C19 C20 C22 120.0(3) . . ?
C21 C20 C22 120.4(3) . . ?
C16 C21 C20 121.0(3) . . ?
O7 C22 C20 117.1(3) . . ?
O8 C22 O7 124.7(4) . . ?
O8 C22 C20 118.2(3) . . ?
O5 C23 O6 123.6(3) . . ?
O5 C23 C11 118.5(3) . . ?
O6 C23 C11 117.9(3) . . ?

loop_
_geom_bond_atom_site_label_1
_geom_bond_atom_site_label_2
_geom_bond_distance
_geom_bond_site_symmetry_2
_geom_bond_publ_flag
Eu01 O1 2.361(3) 4_565 ?
Eu01 O2 2.350(3) 3_657 ?
Eu01 O5 2.352(2) 4 ?
Eu01 O6 2.355(2) 2_646 ?
Eu01 O7 2.346(2) . ?
Eu01 O8 2.347(3) 2_656 ?
Eu01 O9 2.510(2) . ?
Eu01 O10 2.595(3) . ?
O1 Eu01 2.361(3) 4_566 ?
O1 C1 1.243(4) . ?
C1 O2 1.247(5) . ?
C1 C2 1.511(5) . ?
O2 Eu01 2.350(3) 3_657 ?
C2 C3 1.401(5) . ?
C2 C7 1.388(5) . ?
O3 C8 1.437(4) . ?
O3 C9 1.371(4) . ?
C3 C4 1.375(6) . ?
O4 C13 1.375(4) . ?
O4 C15 1.446(4) . ?
C4 C5 1.381(5) . ?
O5 Eu01 2.352(2) 4_556 ?
O5 C23 1.254(4) . ?
C5 C6 1.395(5) . ?
O6 Eu01 2.355(2) 2_656 ?
O6 C23 1.255(4) . ?
C6 C7 1.394(5) . ?
C6 C8 1.498(5) . ?
O7 C22 1.256(4) . ?
O8 Eu01 2.347(3) 2_646 ?
O8 C22 1.240(4) . ?
C9 C10 1.391(5) . ?
C9 C14 1.388(5) . ?
C10 C11 1.393(4) . ?
C11 C12 1.387(5) . ?
C11 C23 1.498(4) . ?
C12 C13 1.386(5) . ?
C13 C14 1.392(5) . ?
C15 C16 1.501(5) . ?
C16 C17 1.403(5) . ?
C16 C21 1.385(5) . ?
C17 C18 1.376(6) . ?
C18 C19 1.388(5) . ?
C19 C20 1.388(5) . ?
C20 C21 1.394(5) . ?
C20 C22 1.503(5) . ?
